data_4512677
loop_
_publ_author_name
'Kr\"oger, Denis'
'Schl\"uter, Torben'
'Fischer, Malte'
'Geibel, Irina'
'Martens, J\"urgen'

_publ_section_title
;
 Three-Component Reaction toward Polyannulated Quinazolinones,
 Benzoxazinones, and Benzothiazinones.
;
_journal_issue 3
_journal_name_full 'ACS combinatorial science'
_journal_page_first 202
_journal_page_last 207
_journal_paper_doi 10.1021/co500165a
_journal_volume 17
_journal_year 2015
_chemical_formula_structural C20H18N2O4S
_chemical_formula_sum 'C20 H18 N2 O4 S'
_chemical_formula_weight 382.42
_space_group_crystal_system triclinic
_space_group_IT_number 2
_space_group_name_Hall '-P 1'
_space_group_name_H-M_alt 'P -1'
_symmetry_space_group_name_Hall '-P 1'
_symmetry_space_group_name_H-M 'P -1'
_atom_sites_solution_hydrogens difmap
_atom_sites_solution_primary direct
_atom_sites_solution_secondary difmap
_audit_creation_method SHELXL-2014/7
_cell_angle_alpha 88.8035(12)
_cell_angle_beta 81.1389(12)
_cell_angle_gamma 78.2330(13)
_cell_formula_units_Z 4
_cell_length_a 9.3579(2)
_cell_length_b 13.4701(3)
_cell_length_c 14.2923(4)
_cell_measurement_reflns_used 9953
_cell_measurement_temperature 120(2)
_cell_measurement_theta_max 36.34
_cell_measurement_theta_min 2.25
_cell_volume 1742.56(7)
_computing_cell_refinement 'Bruker SAINT V8.34A'
_computing_data_collection 'Bruker APEX2'
_computing_data_reduction 'Bruker SAINT V8.34A'
_computing_structure_refinement 'SHELXL-2014/7 (Sheldrick, 2014)'
_computing_structure_solution 'SHELXS-2013/1 (Sheldrick, 2013)'
_diffrn_ambient_temperature 120(2)
_diffrn_measured_fraction_theta_full 1.000
_diffrn_measured_fraction_theta_max 1.000
_diffrn_measurement_device_type 'Bruker APEX-II CCD'
_diffrn_measurement_method '\f and \w scans'
_diffrn_radiation_type MoK\a
_diffrn_radiation_wavelength 0.71073
_diffrn_reflns_av_R_equivalents 0.0299
_diffrn_reflns_av_unetI/netI 0.0199
_diffrn_reflns_Laue_measured_fraction_full 1.000
_diffrn_reflns_Laue_measured_fraction_max 1.000
_diffrn_reflns_limit_h_max 15
_diffrn_reflns_limit_h_min -15
_diffrn_reflns_limit_k_max 22
_diffrn_reflns_limit_k_min -22
_diffrn_reflns_limit_l_max 23
_diffrn_reflns_limit_l_min -23
_diffrn_reflns_number 106772
_diffrn_reflns_point_group_measured_fraction_full 1.000
_diffrn_reflns_point_group_measured_fraction_max 1.000
_diffrn_reflns_theta_full 25.242
_diffrn_reflns_theta_max 36.318
_diffrn_reflns_theta_min 1.442
_diffrn_source 'sealed tube'
_exptl_absorpt_coefficient_mu 0.216
_exptl_absorpt_correction_T_max 1.0000
_exptl_absorpt_correction_T_min 0.9587
_exptl_absorpt_correction_type multi-scan
_exptl_absorpt_process_details 'SADABS-2012/1 (Sheldrick)'
_exptl_crystal_colour colourless
_exptl_crystal_density_diffrn 1.458
_exptl_crystal_description plate
_exptl_crystal_F_000 800
_exptl_crystal_size_max 0.300
_exptl_crystal_size_mid 0.300
_exptl_crystal_size_min 0.120
_refine_diff_density_max 0.684
_refine_diff_density_min -0.544
_refine_diff_density_rms 0.062
_refine_ls_extinction_method none
_refine_ls_goodness_of_fit_ref 1.042
_refine_ls_hydrogen_treatment constr
_refine_ls_matrix_type full
_refine_ls_number_parameters 487
_refine_ls_number_reflns 16904
_refine_ls_number_restraints 0
_refine_ls_restrained_S_all 1.042
_refine_ls_R_factor_all 0.0457
_refine_ls_R_factor_gt 0.0340
_refine_ls_shift/su_max 0.001
_refine_ls_shift/su_mean 0.000
_refine_ls_structure_factor_coef Fsqd
_refine_ls_weighting_details 'w=1/[\s^2^(Fo^2^)+(0.0500P)^2^+0.4000P] where P=(Fo^2^+2Fc^2^)/3'
_refine_ls_weighting_scheme calc
_refine_ls_wR_factor_gt 0.0921
_refine_ls_wR_factor_ref 0.1005
_reflns_Friedel_coverage 0.000
_reflns_number_gt 13912
_reflns_number_total 16904
_reflns_threshold_expression 'I > 2\s(I)'
_cod_data_source_file co500165a_si_004.cif
_cod_data_source_block tos15
_cod_depositor_comments 'Adding full bibliography for 4512676--4512681.cif.'
_cod_database_code 4512677
_shelx_shelxl_version_number 2014/7
_shelx_space_group_comment
;
The symmetry employed for this shelxl refinement is uniquely defined
by the following loop, which should always be used as a source of
symmetry information in preference to the above space-group names.
They are only intended as comments.
;
_shelx_estimated_absorpt_t_min 0.938
_shelx_estimated_absorpt_t_max 0.975

loop_
_space_group_symop_operation_xyz
'x, y, z'
'-x, -y, -z'

loop_
_atom_site_label
_atom_site_type_symbol
_atom_site_fract_x
_atom_site_fract_y
_atom_site_fract_z
_atom_site_U_iso_or_equiv
_atom_site_adp_type
_atom_site_occupancy
_atom_site_site_symmetry_order
_atom_site_calc_flag
_atom_site_refinement_flags_posn
_atom_site_refinement_flags_adp
S1 S 0.23863(2) 0.72690(2) 0.18400(2) 0.01551(4) Uani 1 1 d . .
O1 O 0.52815(6) 0.83869(5) 0.30449(4) 0.01794(10) Uani 1 1 d . .
O2 O 0.38804(7) 0.63762(5) 0.49610(4) 0.02223(11) Uani 1 1 d . .
O3 O 0.72652(9) 0.91369(6) 0.68795(5) 0.03280(16) Uani 1 1 d . .
O4 O 0.56543(10) 0.82237(7) 0.73741(5) 0.0396(2) Uani 1 1 d . .
N1 N 0.41070(7) 0.69924(5) 0.34385(4) 0.01621(11) Uani 1 1 d . .
N2 N 0.63245(9) 0.86629(6) 0.67469(5) 0.02247(13) Uani 1 1 d . .
C1 C 0.40027(8) 0.79733(5) 0.29578(5) 0.01455(11) Uani 1 1 d . .
H1 H 0.3110 0.8449 0.3284 0.017 Uiso 1 1 calc R U
C2 C 0.38821(8) 0.79467(5) 0.19034(5) 0.01449(11) Uani 1 1 d . .
C3 C 0.33592(9) 0.90394(6) 0.15752(5) 0.01755(12) Uani 1 1 d . .
H3A H 0.2386 0.9331 0.1947 0.021 Uiso 1 1 calc R U
H3B H 0.4066 0.9457 0.1703 0.021 Uiso 1 1 calc R U
C4 C 0.32288(10) 0.90907(6) 0.05218(6) 0.02098(14) Uani 1 1 d . .
H4A H 0.2439 0.8741 0.0404 0.025 Uiso 1 1 calc R U
H4B H 0.2950 0.9809 0.0338 0.025 Uiso 1 1 calc R U
C5 C 0.46797(10) 0.85968(7) -0.00823(6) 0.02414(16) Uani 1 1 d . .
H5A H 0.5445 0.8992 -0.0021 0.029 Uiso 1 1 calc R U
H5B H 0.4545 0.8600 -0.0756 0.029 Uiso 1 1 calc R U
C6 C 0.51919(10) 0.75045(7) 0.02290(6) 0.02191(14) Uani 1 1 d . .
H6A H 0.6159 0.7211 -0.0149 0.026 Uiso 1 1 calc R U
H6B H 0.4474 0.7094 0.0105 0.026 Uiso 1 1 calc R U
C7 C 0.53362(9) 0.74519(6) 0.12827(5) 0.01861(13) Uani 1 1 d . .
H7A H 0.6129 0.7802 0.1395 0.022 Uiso 1 1 calc R U
H7B H 0.5620 0.6734 0.1465 0.022 Uiso 1 1 calc R U
C8 C 0.40845(8) 0.60708(5) 0.29773(5) 0.01525(11) Uani 1 1 d . .
C9 C 0.33098(8) 0.60930(5) 0.22118(5) 0.01577(11) Uani 1 1 d . .
C10 C 0.33704(10) 0.51995(6) 0.17119(6) 0.02084(14) Uani 1 1 d . .
H10 H 0.2845 0.5216 0.1191 0.025 Uiso 1 1 calc R U
C11 C 0.41966(11) 0.42890(6) 0.19752(6) 0.02394(15) Uani 1 1 d . .
H11 H 0.4236 0.3681 0.1638 0.029 Uiso 1 1 calc R U
C12 C 0.49653(9) 0.42737(6) 0.27354(6) 0.02167(14) Uani 1 1 d . .
H12 H 0.5537 0.3651 0.2911 0.026 Uiso 1 1 calc R U
C13 C 0.49116(8) 0.51508(6) 0.32412(6) 0.01872(13) Uani 1 1 d . .
H13 H 0.5433 0.5127 0.3764 0.022 Uiso 1 1 calc R U
C14 C 0.41912(9) 0.70233(6) 0.43982(5) 0.01696(12) Uani 1 1 d . .
C15 C 0.48565(8) 0.78714(6) 0.46615(5) 0.01626(12) Uani 1 1 d . .
C16 C 0.54897(8) 0.84571(6) 0.39565(5) 0.01578(11) Uani 1 1 d . .
C17 C 0.63884(8) 0.91111(6) 0.41605(6) 0.01868(13) Uani 1 1 d . .
H17 H 0.6799 0.9509 0.3675 0.022 Uiso 1 1 calc R U
C18 C 0.66732(9) 0.91726(6) 0.50760(6) 0.01922(13) Uani 1 1 d . .
H18 H 0.7307 0.9595 0.5224 0.023 Uiso 1 1 calc R U
C19 C 0.60137(9) 0.86035(6) 0.57778(5) 0.01797(12) Uani 1 1 d . .
C20 C 0.51040(9) 0.79657(6) 0.55907(5) 0.01844(13) Uani 1 1 d . .
H20 H 0.4655 0.7598 0.6086 0.022 Uiso 1 1 calc R U
S2 S 0.77624(2) 0.22041(2) 0.16799(2) 0.01579(4) Uani 1 1 d . .
O5 O 1.06489(6) 0.32593(4) 0.29456(4) 0.01592(9) Uani 1 1 d . .
O6 O 0.88116(7) 0.15478(4) 0.49751(4) 0.01863(10) Uani 1 1 d . .
O7 O 1.19103(10) 0.45598(7) 0.68342(5) 0.03587(18) Uani 1 1 d . .
O8 O 1.04043(14) 0.35919(10) 0.73111(5) 0.0631(4) Uani 1 1 d . .
N3 N 0.92385(7) 0.19986(5) 0.34050(4) 0.01420(10) Uani 1 1 d . .
N4 N 1.11052(9) 0.39933(6) 0.66853(5) 0.02252(13) Uani 1 1 d . .
C21 C 0.93284(8) 0.29110(5) 0.28348(5) 0.01345(11) Uani 1 1 d . .
H21 H 0.8460 0.3454 0.3082 0.016 Uiso 1 1 calc R U
C22 C 0.93442(8) 0.27881(5) 0.17716(5) 0.01402(11) Uani 1 1 d . .
C23 C 0.90202(9) 0.38520(6) 0.13360(5) 0.01743(12) Uani 1 1 d . .
H23A H 0.8030 0.4218 0.1630 0.021 Uiso 1 1 calc R U
H23B H 0.9755 0.4238 0.1481 0.021 Uiso 1 1 calc R U
C24 C 0.90720(10) 0.38088(6) 0.02624(6) 0.02058(14) Uani 1 1 d . .
H24A H 0.8250 0.3506 0.0119 0.025 Uiso 1 1 calc R U
H24B H 0.8934 0.4507 0.0011 0.025 Uiso 1 1 calc R U
C25 C 1.05337(10) 0.31857(7) -0.02277(6) 0.02322(15) Uani 1 1 d . .
H25A H 1.1346 0.3532 -0.0150 0.028 Uiso 1 1 calc R U
H25B H 1.0500 0.3134 -0.0914 0.028 Uiso 1 1 calc R U
C26 C 1.08366(10) 0.21205(6) 0.01893(5) 0.02004(13) Uani 1 1 d . .
H26A H 1.0081 0.1750 0.0051 0.024 Uiso 1 1 calc R U
H26B H 1.1815 0.1745 -0.0114 0.024 Uiso 1 1 calc R U
C27 C 1.08102(8) 0.21627(6) 0.12612(5) 0.01646(12) Uani 1 1 d . .
H27A H 1.1636 0.2467 0.1395 0.020 Uiso 1 1 calc R U
H27B H 1.0957 0.1464 0.1511 0.020 Uiso 1 1 calc R U
C28 C 0.91106(8) 0.10598(5) 0.30203(5) 0.01370(11) Uani 1 1 d . .
C29 C 0.84331(8) 0.10511(5) 0.22127(5) 0.01480(11) Uani 1 1 d . .
C30 C 0.83818(9) 0.01290(6) 0.17987(5) 0.01873(13) Uani 1 1 d . .
H30 H 0.7933 0.0126 0.1246 0.022 Uiso 1 1 calc R U
C31 C 0.89849(10) -0.07817(6) 0.21927(6) 0.02053(14) Uani 1 1 d . .
H31 H 0.8941 -0.1408 0.1917 0.025 Uiso 1 1 calc R U
C32 C 0.96548(9) -0.07683(6) 0.29961(6) 0.01855(13) Uani 1 1 d . .
H32 H 1.0069 -0.1391 0.3266 0.022 Uiso 1 1 calc R U
C33 C 0.97270(8) 0.01397(5) 0.34097(5) 0.01581(11) Uani 1 1 d . .
H33 H 1.0193 0.0136 0.3955 0.019 Uiso 1 1 calc R U
C34 C 0.92329(8) 0.21201(5) 0.43669(5) 0.01424(11) Uani 1 1 d . .
C35 C 0.99359(8) 0.29662(5) 0.45919(5) 0.01395(11) Uani 1 1 d . .
C36 C 1.07284(8) 0.34363(5) 0.38635(5) 0.01371(11) Uani 1 1 d . .
C37 C 1.16494(8) 0.40788(6) 0.40526(5) 0.01632(12) Uani 1 1 d . .
H37 H 1.2178 0.4390 0.3548 0.020 Uiso 1 1 calc R U
C38 C 1.17850(8) 0.42584(6) 0.49810(5) 0.01652(12) Uani 1 1 d . .
H38 H 1.2420 0.4683 0.5124 0.020 Uiso 1 1 calc R U
C39 C 1.09670(8) 0.38021(6) 0.57031(5) 0.01577(12) Uani 1 1 d . .
C40 C 1.00377(8) 0.31722(5) 0.55292(5) 0.01556(11) Uani 1 1 d . .
H40 H 0.9480 0.2886 0.6038 0.019 Uiso 1 1 calc R U

loop_
_atom_site_aniso_label
_atom_site_aniso_U_11
_atom_site_aniso_U_22
_atom_site_aniso_U_33
_atom_site_aniso_U_23
_atom_site_aniso_U_13
_atom_site_aniso_U_12
S1 0.01542(7) 0.01600(7) 0.01634(7) 0.00067(5) -0.00461(6) -0.00444(6)
O1 0.0183(2) 0.0253(3) 0.0134(2) 0.00160(19) -0.00373(18) -0.0111(2)
O2 0.0304(3) 0.0224(3) 0.0170(2) 0.0052(2) -0.0065(2) -0.0110(2)
O3 0.0388(4) 0.0416(4) 0.0261(3) -0.0028(3) -0.0139(3) -0.0200(3)
O4 0.0500(5) 0.0610(5) 0.0168(3) 0.0024(3) -0.0072(3) -0.0305(4)
N1 0.0209(3) 0.0157(2) 0.0137(2) 0.00159(19) -0.0050(2) -0.0059(2)
N2 0.0247(3) 0.0264(3) 0.0177(3) -0.0039(2) -0.0063(2) -0.0057(3)
C1 0.0149(3) 0.0165(3) 0.0135(3) 0.0011(2) -0.0029(2) -0.0058(2)
C2 0.0150(3) 0.0170(3) 0.0124(3) 0.0007(2) -0.0024(2) -0.0052(2)
C3 0.0210(3) 0.0172(3) 0.0158(3) 0.0017(2) -0.0044(2) -0.0061(2)
C4 0.0259(4) 0.0232(3) 0.0171(3) 0.0056(3) -0.0075(3) -0.0100(3)
C5 0.0275(4) 0.0334(4) 0.0146(3) 0.0042(3) -0.0031(3) -0.0139(3)
C6 0.0218(3) 0.0296(4) 0.0149(3) -0.0032(3) 0.0007(3) -0.0088(3)
C7 0.0165(3) 0.0241(3) 0.0151(3) -0.0009(2) -0.0004(2) -0.0050(3)
C8 0.0150(3) 0.0155(3) 0.0153(3) -0.0003(2) -0.0022(2) -0.0034(2)
C9 0.0173(3) 0.0155(3) 0.0146(3) -0.0006(2) -0.0019(2) -0.0038(2)
C10 0.0288(4) 0.0184(3) 0.0159(3) -0.0025(2) -0.0028(3) -0.0061(3)
C11 0.0332(4) 0.0165(3) 0.0194(3) -0.0033(2) 0.0021(3) -0.0030(3)
C12 0.0221(3) 0.0167(3) 0.0222(3) 0.0009(3) 0.0031(3) 0.0006(3)
C13 0.0159(3) 0.0181(3) 0.0211(3) 0.0023(2) -0.0021(2) -0.0018(2)
C14 0.0190(3) 0.0188(3) 0.0147(3) 0.0017(2) -0.0049(2) -0.0060(2)
C15 0.0174(3) 0.0187(3) 0.0141(3) 0.0007(2) -0.0044(2) -0.0056(2)
C16 0.0142(3) 0.0200(3) 0.0140(3) 0.0001(2) -0.0027(2) -0.0049(2)
C17 0.0162(3) 0.0241(3) 0.0177(3) -0.0001(2) -0.0031(2) -0.0083(3)
C18 0.0163(3) 0.0235(3) 0.0193(3) -0.0026(3) -0.0042(2) -0.0060(3)
C19 0.0182(3) 0.0211(3) 0.0155(3) -0.0023(2) -0.0054(2) -0.0036(2)
C20 0.0208(3) 0.0209(3) 0.0147(3) 0.0005(2) -0.0043(2) -0.0056(3)
S2 0.01607(7) 0.01511(7) 0.01732(8) 0.00008(5) -0.00634(6) -0.00296(6)
O5 0.0172(2) 0.0215(2) 0.0114(2) 0.00090(17) -0.00294(17) -0.00883(19)
O6 0.0246(3) 0.0189(2) 0.0141(2) 0.00303(18) -0.00197(19) -0.0093(2)
O7 0.0459(4) 0.0512(5) 0.0207(3) -0.0061(3) -0.0054(3) -0.0326(4)
O8 0.0922(8) 0.1098(9) 0.0143(3) 0.0107(4) -0.0106(4) -0.0828(8)
N3 0.0184(3) 0.0133(2) 0.0119(2) 0.00062(18) -0.00328(19) -0.00505(19)
N4 0.0265(3) 0.0305(3) 0.0144(3) -0.0010(2) -0.0047(2) -0.0135(3)
C21 0.0150(3) 0.0142(3) 0.0122(2) 0.0008(2) -0.0032(2) -0.0044(2)
C22 0.0162(3) 0.0144(3) 0.0121(3) 0.0006(2) -0.0036(2) -0.0034(2)
C23 0.0232(3) 0.0149(3) 0.0153(3) 0.0017(2) -0.0065(2) -0.0038(2)
C24 0.0279(4) 0.0196(3) 0.0164(3) 0.0046(2) -0.0093(3) -0.0058(3)
C25 0.0307(4) 0.0265(4) 0.0135(3) 0.0039(3) -0.0039(3) -0.0080(3)
C26 0.0240(3) 0.0224(3) 0.0132(3) -0.0011(2) -0.0014(2) -0.0044(3)
C27 0.0166(3) 0.0191(3) 0.0132(3) 0.0006(2) -0.0018(2) -0.0028(2)
C28 0.0142(3) 0.0132(2) 0.0139(3) -0.0006(2) -0.0016(2) -0.0034(2)
C29 0.0158(3) 0.0143(3) 0.0146(3) -0.0011(2) -0.0022(2) -0.0035(2)
C30 0.0238(3) 0.0167(3) 0.0167(3) -0.0024(2) -0.0036(3) -0.0057(2)
C31 0.0264(4) 0.0149(3) 0.0196(3) -0.0030(2) -0.0005(3) -0.0046(3)
C32 0.0202(3) 0.0140(3) 0.0197(3) 0.0008(2) 0.0008(2) -0.0023(2)
C33 0.0156(3) 0.0152(3) 0.0160(3) 0.0017(2) -0.0012(2) -0.0028(2)
C34 0.0158(3) 0.0151(3) 0.0126(3) 0.0007(2) -0.0026(2) -0.0047(2)
C35 0.0153(3) 0.0151(3) 0.0123(3) 0.0010(2) -0.0029(2) -0.0046(2)
C36 0.0141(3) 0.0161(3) 0.0116(2) 0.0007(2) -0.0026(2) -0.0042(2)
C37 0.0158(3) 0.0203(3) 0.0144(3) 0.0012(2) -0.0023(2) -0.0077(2)
C38 0.0160(3) 0.0194(3) 0.0158(3) -0.0001(2) -0.0037(2) -0.0062(2)
C39 0.0180(3) 0.0182(3) 0.0124(3) 0.0001(2) -0.0042(2) -0.0054(2)
C40 0.0184(3) 0.0168(3) 0.0127(3) 0.0012(2) -0.0033(2) -0.0059(2)

loop_
_atom_type_symbol
_atom_type_description
_atom_type_scat_dispersion_real
_atom_type_scat_dispersion_imag
_atom_type_scat_source
C C 0.0033 0.0016 'International Tables Vol C Tables 4.2.6.8 and 6.1.1.4'
H H 0.0000 0.0000 'International Tables Vol C Tables 4.2.6.8 and 6.1.1.4'
N N 0.0061 0.0033 'International Tables Vol C Tables 4.2.6.8 and 6.1.1.4'
O O 0.0106 0.0060 'International Tables Vol C Tables 4.2.6.8 and 6.1.1.4'
S S 0.1246 0.1234 'International Tables Vol C Tables 4.2.6.8 and 6.1.1.4'

loop_
_geom_angle_atom_site_label_1
_geom_angle_atom_site_label_2
_geom_angle_atom_site_label_3
_geom_angle
C9 S1 C2 96.16(3)
C16 O1 C1 112.65(6)
C14 N1 C8 121.30(6)
C14 N1 C1 115.15(6)
C8 N1 C1 123.53(6)
O4 N2 O3 123.73(8)
O4 N2 C19 118.50(7)
O3 N2 C19 117.76(7)
O1 C1 N1 109.65(6)
O1 C1 C2 107.45(5)
N1 C1 C2 115.36(6)
O1 C1 H1 108.1
N1 C1 H1 108.0
C2 C1 H1 108.1
C1 C2 C7 113.38(6)
C1 C2 C3 108.67(6)
C7 C2 C3 109.93(6)
C1 C2 S1 104.74(5)
C7 C2 S1 112.69(5)
C3 C2 S1 107.10(5)
C4 C3 C2 112.46(6)
C4 C3 H3A 109.1
C2 C3 H3A 109.1
C4 C3 H3B 109.1
C2 C3 H3B 109.1
H3A C3 H3B 107.8
C5 C4 C3 111.26(7)
C5 C4 H4A 109.4
C3 C4 H4A 109.4
C5 C4 H4B 109.4
C3 C4 H4B 109.4
H4A C4 H4B 108.0
C4 C5 C6 110.64(7)
C4 C5 H5A 109.5
C6 C5 H5A 109.5
C4 C5 H5B 109.5
C6 C5 H5B 109.5
H5A C5 H5B 108.1
C5 C6 C7 111.65(7)
C5 C6 H6A 109.3
C7 C6 H6A 109.3
C5 C6 H6B 109.3
C7 C6 H6B 109.3
H6A C6 H6B 108.0
C6 C7 C2 111.56(6)
C6 C7 H7A 109.3
C2 C7 H7A 109.3
C6 C7 H7B 109.3
C2 C7 H7B 109.3
H7A C7 H7B 108.0
C13 C8 C9 119.61(7)
C13 C8 N1 120.50(7)
C9 C8 N1 119.74(6)
C8 C9 C10 120.04(7)
C8 C9 S1 118.81(5)
C10 C9 S1 120.98(6)
C11 C10 C9 120.10(8)
C11 C10 H10 119.9
C9 C10 H10 119.9
C10 C11 C12 119.51(7)
C10 C11 H11 120.2
C12 C11 H11 120.2
C13 C12 C11 121.15(7)
C13 C12 H12 119.4
C11 C12 H12 119.4
C12 C13 C8 119.59(7)
C12 C13 H13 120.2
C8 C13 H13 120.2
O2 C14 N1 124.13(7)
O2 C14 C15 122.61(7)
N1 C14 C15 112.95(6)
C20 C15 C16 118.86(7)
C20 C15 C14 119.81(7)
C16 C15 C14 120.22(6)
O1 C16 C17 117.67(7)
O1 C16 C15 120.81(6)
C17 C16 C15 121.49(7)
C18 C17 C16 119.31(7)
C18 C17 H17 120.3
C16 C17 H17 120.3
C17 C18 C19 118.84(7)
C17 C18 H18 120.6
C19 C18 H18 120.6
C20 C19 C18 122.54(7)
C20 C19 N2 118.61(7)
C18 C19 N2 118.83(7)
C19 C20 C15 118.89(7)
C19 C20 H20 120.6
C15 C20 H20 120.6
C29 S2 C22 96.53(3)
C36 O5 C21 112.44(5)
C34 N3 C28 121.37(6)
C34 N3 C21 115.17(6)
C28 N3 C21 123.42(6)
O8 N4 O7 123.16(8)
O8 N4 C39 118.61(7)
O7 N4 C39 118.23(7)
O5 C21 N3 109.66(5)
O5 C21 C22 107.03(5)
N3 C21 C22 115.82(5)
O5 C21 H21 108.0
N3 C21 H21 108.0
C22 C21 H21 108.0
C21 C22 C27 113.16(6)
C21 C22 C23 108.42(6)
C27 C22 C23 110.32(6)
C21 C22 S2 105.01(5)
C27 C22 S2 112.60(5)
C23 C22 S2 106.99(5)
C24 C23 C22 112.35(6)
C24 C23 H23A 109.1
C22 C23 H23A 109.1
C24 C23 H23B 109.1
C22 C23 H23B 109.1
H23A C23 H23B 107.9
C25 C24 C23 111.75(6)
C25 C24 H24A 109.3
C23 C24 H24A 109.3
C25 C24 H24B 109.3
C23 C24 H24B 109.3
H24A C24 H24B 107.9
C24 C25 C26 110.85(7)
C24 C25 H25A 109.5
C26 C25 H25A 109.5
C24 C25 H25B 109.5
C26 C25 H25B 109.5
H25A C25 H25B 108.1
C27 C26 C25 111.38(6)
C27 C26 H26A 109.4
C25 C26 H26A 109.4
C27 C26 H26B 109.4
C25 C26 H26B 109.4
H26A C26 H26B 108.0
C26 C27 C22 111.95(6)
C26 C27 H27A 109.2
C22 C27 H27A 109.2
C26 C27 H27B 109.2
C22 C27 H27B 109.2
H27A C27 H27B 107.9
C33 C28 C29 119.39(6)
C33 C28 N3 120.61(6)
C29 C28 N3 119.91(6)
C30 C29 C28 120.15(7)
C30 C29 S2 120.31(6)
C28 C29 S2 119.40(5)
C31 C30 C29 120.20(7)
C31 C30 H30 119.9
C29 C30 H30 119.9
C30 C31 C32 119.39(7)
C30 C31 H31 120.3
C32 C31 H31 120.3
C33 C32 C31 121.11(7)
C33 C32 H32 119.4
C31 C32 H32 119.4
C32 C33 C28 119.76(7)
C32 C33 H33 120.1
C28 C33 H33 120.1
O6 C34 N3 124.28(6)
O6 C34 C35 122.13(6)
N3 C34 C35 113.33(6)
C40 C35 C36 118.92(6)
C40 C35 C34 120.11(6)
C36 C35 C34 119.98(6)
O5 C36 C37 117.81(6)
O5 C36 C35 120.54(6)
C37 C36 C35 121.63(6)
C38 C37 C36 119.42(7)
C38 C37 H37 120.3
C36 C37 H37 120.3
C37 C38 C39 118.50(6)
C37 C38 H38 120.7
C39 C38 H38 120.7
C40 C39 C38 122.84(6)
C40 C39 N4 118.56(7)
C38 C39 N4 118.60(6)
C39 C40 C35 118.64(7)
C39 C40 H40 120.7
C35 C40 H40 120.7

loop_
_geom_bond_atom_site_label_1
_geom_bond_atom_site_label_2
_geom_bond_distance
S1 C9 1.7568(8)
S1 C2 1.8343(7)
O1 C16 1.3547(9)
O1 C1 1.4418(9)
O2 C14 1.2220(9)
O3 N2 1.2264(10)
O4 N2 1.2259(11)
N1 C14 1.3880(9)
N1 C8 1.4231(9)
N1 C1 1.4688(9)
N2 C19 1.4655(10)
C1 C2 1.5301(10)
C1 H1 1.0000
C2 C7 1.5381(11)
C2 C3 1.5408(10)
C3 C4 1.5282(11)
C3 H3A 0.9900
C3 H3B 0.9900
C4 C5 1.5251(13)
C4 H4A 0.9900
C4 H4B 0.9900
C5 C6 1.5308(13)
C5 H5A 0.9900
C5 H5B 0.9900
C6 C7 1.5316(11)
C6 H6A 0.9900
C6 H6B 0.9900
C7 H7A 0.9900
C7 H7B 0.9900
C8 C13 1.3986(10)
C8 C9 1.3992(10)
C9 C10 1.3993(10)
C10 C11 1.3882(12)
C10 H10 0.9500
C11 C12 1.3900(13)
C11 H11 0.9500
C12 C13 1.3862(11)
C12 H12 0.9500
C13 H13 0.9500
C14 C15 1.4881(10)
C15 C20 1.3955(10)
C15 C16 1.4008(10)
C16 C17 1.3989(10)
C17 C18 1.3824(11)
C17 H17 0.9500
C18 C19 1.3945(11)
C18 H18 0.9500
C19 C20 1.3828(11)
C20 H20 0.9500
S2 C29 1.7567(7)
S2 C22 1.8347(7)
O5 C36 1.3542(8)
O5 C21 1.4395(8)
O6 C34 1.2230(9)
O7 N4 1.2189(9)
O8 N4 1.2109(10)
N3 C34 1.3870(9)
N3 C28 1.4237(9)
N3 C21 1.4700(9)
N4 C39 1.4622(10)
C21 C22 1.5294(9)
C21 H21 1.0000
C22 C27 1.5394(10)
C22 C23 1.5417(10)
C23 C24 1.5297(11)
C23 H23A 0.9900
C23 H23B 0.9900
C24 C25 1.5255(13)
C24 H24A 0.9900
C24 H24B 0.9900
C25 C26 1.5311(12)
C25 H25A 0.9900
C25 H25B 0.9900
C26 C27 1.5305(10)
C26 H26A 0.9900
C26 H26B 0.9900
C27 H27A 0.9900
C27 H27B 0.9900
C28 C33 1.3989(10)
C28 C29 1.4011(10)
C29 C30 1.3997(10)
C30 C31 1.3882(11)
C30 H30 0.9500
C31 C32 1.3924(12)
C31 H31 0.9500
C32 C33 1.3879(10)
C32 H32 0.9500
C33 H33 0.9500
C34 C35 1.4905(10)
C35 C40 1.3950(10)
C35 C36 1.4003(10)
C36 C37 1.3966(10)
C37 C38 1.3831(10)
C37 H37 0.9500
C38 C39 1.3968(10)
C38 H38 0.9500
C39 C40 1.3837(10)
C40 H40 0.9500

loop_
_geom_torsion_atom_site_label_1
_geom_torsion_atom_site_label_2
_geom_torsion_atom_site_label_3
_geom_torsion_atom_site_label_4
_geom_torsion
C16 O1 C1 N1 -54.59(8)
C16 O1 C1 C2 179.32(6)
C14 N1 C1 O1 59.58(8)
C8 N1 C1 O1 -122.10(7)
C14 N1 C1 C2 -178.97(6)
C8 N1 C1 C2 -0.65(10)
O1 C1 C2 C7 49.81(8)
N1 C1 C2 C7 -72.82(8)
O1 C1 C2 C3 -72.74(7)
N1 C1 C2 C3 164.63(6)
O1 C1 C2 S1 173.06(5)
N1 C1 C2 S1 50.43(7)
C9 S1 C2 C1 -66.15(5)
C9 S1 C2 C7 57.54(6)
C9 S1 C2 C3 178.55(5)
C1 C2 C3 C4 179.10(6)
C7 C2 C3 C4 54.49(8)
S1 C2 C3 C4 -68.26(7)
C2 C3 C4 C5 -55.61(9)
C3 C4 C5 C6 55.41(9)
C4 C5 C6 C7 -56.07(9)
C5 C6 C7 C2 56.18(9)
C1 C2 C7 C6 -176.25(6)
C3 C2 C7 C6 -54.40(8)
S1 C2 C7 C6 64.99(7)
C14 N1 C8 C13 -35.85(11)
C1 N1 C8 C13 145.93(7)
C14 N1 C8 C9 148.50(7)
C1 N1 C8 C9 -29.72(11)
C13 C8 C9 C10 -0.31(11)
N1 C8 C9 C10 175.38(7)
C13 C8 C9 S1 -175.52(6)
N1 C8 C9 S1 0.17(10)
C2 S1 C9 C8 43.85(6)
C2 S1 C9 C10 -131.32(7)
C8 C9 C10 C11 0.12(12)
S1 C9 C10 C11 175.23(7)
C9 C10 C11 C12 -0.25(13)
C10 C11 C12 C13 0.57(13)
C11 C12 C13 C8 -0.75(12)
C9 C8 C13 C12 0.61(11)
N1 C8 C13 C12 -175.04(7)
C8 N1 C14 O2 -19.37(12)
C1 N1 C14 O2 158.99(8)
C8 N1 C14 C15 154.41(7)
C1 N1 C14 C15 -27.23(9)
O2 C14 C15 C20 -2.03(12)
N1 C14 C15 C20 -175.92(7)
O2 C14 C15 C16 165.83(8)
N1 C14 C15 C16 -8.05(10)
C1 O1 C16 C17 -161.04(7)
C1 O1 C16 C15 20.70(10)
C20 C15 C16 O1 179.79(7)
C14 C15 C16 O1 11.81(11)
C20 C15 C16 C17 1.59(12)
C14 C15 C16 C17 -166.39(7)
O1 C16 C17 C18 -177.48(7)
C15 C16 C17 C18 0.77(12)
C16 C17 C18 C19 -2.10(12)
C17 C18 C19 C20 1.11(12)
C17 C18 C19 N2 179.55(7)
O4 N2 C19 C20 -7.07(12)
O3 N2 C19 C20 171.62(8)
O4 N2 C19 C18 174.43(9)
O3 N2 C19 C18 -6.88(12)
C18 C19 C20 C15 1.26(12)
N2 C19 C20 C15 -177.18(7)
C16 C15 C20 C19 -2.56(11)
C14 C15 C20 C19 165.47(7)
C36 O5 C21 N3 -56.14(7)
C36 O5 C21 C22 177.48(6)
C34 N3 C21 O5 58.46(8)
C28 N3 C21 O5 -123.79(7)
C34 N3 C21 C22 179.68(6)
C28 N3 C21 C22 -2.56(10)
O5 C21 C22 C27 50.34(7)
N3 C21 C22 C27 -72.29(8)
O5 C21 C22 C23 -72.39(7)
N3 C21 C22 C23 164.98(6)
O5 C21 C22 S2 173.52(4)
N3 C21 C22 S2 50.90(7)
C29 S2 C22 C21 -64.89(5)
C29 S2 C22 C27 58.66(5)
C29 S2 C22 C23 -179.97(5)
C21 C22 C23 C24 177.77(6)
C27 C22 C23 C24 53.34(8)
S2 C22 C23 C24 -69.46(7)
C22 C23 C24 C25 -54.62(9)
C23 C24 C25 C26 55.18(9)
C24 C25 C26 C27 -55.88(9)
C25 C26 C27 C22 55.97(9)
C21 C22 C27 C26 -175.67(6)
C23 C22 C27 C26 -54.01(8)
S2 C22 C27 C26 65.44(7)
C34 N3 C28 C33 -33.99(10)
C21 N3 C28 C33 148.39(7)
C34 N3 C28 C29 149.53(7)
C21 N3 C28 C29 -28.09(10)
C33 C28 C29 C30 -0.30(11)
N3 C28 C29 C30 176.23(7)
C33 C28 C29 S2 -176.02(5)
N3 C28 C29 S2 0.50(9)
C22 S2 C29 C30 -133.29(6)
C22 S2 C29 C28 42.43(6)
C28 C29 C30 C31 0.81(12)
S2 C29 C30 C31 176.50(6)
C29 C30 C31 C32 -0.72(12)
C30 C31 C32 C33 0.11(12)
C31 C32 C33 C28 0.41(12)
C29 C28 C33 C32 -0.31(11)
N3 C28 C33 C32 -176.81(7)
C28 N3 C34 O6 -16.42(11)
C21 N3 C34 O6 161.39(7)
C28 N3 C34 C35 157.78(6)
C21 N3 C34 C35 -24.41(9)
O6 C34 C35 C40 -4.57(11)
N3 C34 C35 C40 -178.91(7)
O6 C34 C35 C36 163.91(7)
N3 C34 C35 C36 -10.43(10)
C21 O5 C36 C37 -159.00(6)
C21 O5 C36 C35 22.54(9)
C40 C35 C36 O5 -179.59(7)
C34 C35 C36 O5 11.79(10)
C40 C35 C36 C37 2.01(11)
C34 C35 C36 C37 -166.61(7)
O5 C36 C37 C38 -178.50(7)
C35 C36 C37 C38 -0.06(11)
C36 C37 C38 C39 -1.21(11)
C37 C38 C39 C40 0.56(12)
C37 C38 C39 N4 -179.82(7)
O8 N4 C39 C40 0.17(14)
O7 N4 C39 C40 -179.02(8)
O8 N4 C39 C38 -179.47(11)
O7 N4 C39 C38 1.34(12)
C38 C39 C40 C35 1.39(11)
N4 C39 C40 C35 -178.23(7)
C36 C35 C40 C39 -2.61(11)
C34 C35 C40 C39 165.99(7)
